data_7159305
loop_
_publ_author_name
'Nam, Seonghyeon'
'Lee, Sunhee'
'Kim, Woojin'
'Kim, Ikyon'

_publ_section_title
;
 Divergent synthesis of two types of indolizines from
 pyridine-2-acetonitrile, (hetero)arylglyoxal, and TMSCN.
;
_journal_issue 18
_journal_name_full 'Organic &amp; biomolecular chemistry'
_journal_page_first 3881
_journal_page_last 3895
_journal_paper_doi 10.1039/d3ob00471f
_journal_volume 21
_journal_year 2023
_chemical_formula_moiety 'C16 H13 N3 O'
_chemical_formula_sum 'C16 H13 N3 O'
_chemical_formula_weight 263.29
_space_group_crystal_system monoclinic
_space_group_IT_number 14
_space_group_name_Hall '-P 2ybc'
_space_group_name_H-M_alt 'P 1 21/c 1'
_atom_sites_solution_hydrogens mixed
_atom_sites_solution_primary direct
_audit_creation_date 2022-12-28
_audit_creation_method
;
Olex2 1.2-ac21
(compiled 2015.09.16 svn.r134, GUI svn.r4998)
;
_audit_update_record
;
2023-03-03 deposited with the CCDC.	2023-04-18 downloaded from the CCDC.
;
_cell_angle_alpha 90
_cell_angle_beta 100.158(16)
_cell_angle_gamma 90
_cell_formula_units_Z 4
_cell_length_a 8.7205(14)
_cell_length_b 13.737(3)
_cell_length_c 11.3839(19)
_cell_measurement_reflns_used 1055
_cell_measurement_temperature 293.9(7)
_cell_measurement_theta_max 24.1660
_cell_measurement_theta_min 2.7820
_cell_volume 1342.3(4)
_computing_cell_refinement 'CrysAlisPro 1.171.39.29d (Rigaku OD, 2017)'
_computing_data_collection 'CrysAlisPro 1.171.39.29d (Rigaku OD, 2017)'
_computing_data_reduction 'CrysAlisPro 1.171.39.29d (Rigaku OD, 2017)'
_computing_molecular_graphics 'Olex2 (Dolomanov et al., 2009)'
_computing_publication_material 'Olex2 (Dolomanov et al., 2009)'
_computing_structure_refinement 'ShelXL (Sheldrick, 2008)'
_computing_structure_solution 'ShelXT (Sheldrick, 2015)'
_diffrn_ambient_environment air
_diffrn_ambient_temperature 293.9(7)
_diffrn_detector 'CCD plate'
_diffrn_detector_area_resol_mean 10.4525
_diffrn_detector_type AtlasS2
_diffrn_measured_fraction_theta_full 0.992
_diffrn_measured_fraction_theta_max 0.816
_diffrn_measurement_details
;
List of Runs (angles in degrees, time in seconds):

  # Type    Start    End  Width  t~exp~   \w     \q     \k     \f   Frames
#--------------------------------------------------------------------------
  1  \w    -19.00  29.00   4.00  978.54    --  -11.04 -99.00  90.00   12
  2  \w    -62.00  78.00   4.00  978.54    --   11.83   0.00-150.00   35
;
_diffrn_measurement_device 'four-circle diffractometer'
_diffrn_measurement_device_type 'SuperNova, Dual, Cu at home/near, AtlasS2'
_diffrn_measurement_method '\w scans'
_diffrn_orient_matrix_type 'CrysAlisPro convention (1999,Acta A55,543-557)'
_diffrn_orient_matrix_UB_11 -0.0290118000
_diffrn_orient_matrix_UB_12 0.0270877000
_diffrn_orient_matrix_UB_13 -0.0521635000
_diffrn_orient_matrix_UB_21 0.0140843000
_diffrn_orient_matrix_UB_22 0.0438710000
_diffrn_orient_matrix_UB_23 0.0330479000
_diffrn_orient_matrix_UB_31 0.0761101000
_diffrn_orient_matrix_UB_32 0.0022103000
_diffrn_orient_matrix_UB_33 -0.0139240000
_diffrn_radiation_monochromator mirror
_diffrn_radiation_probe x-ray
_diffrn_radiation_type MoK\a
_diffrn_radiation_wavelength 0.71073
_diffrn_reflns_av_R_equivalents 0.0734
_diffrn_reflns_av_unetI/netI 0.1328
_diffrn_reflns_Laue_measured_fraction_full 0.992
_diffrn_reflns_Laue_measured_fraction_max 0.816
_diffrn_reflns_limit_h_max 8
_diffrn_reflns_limit_h_min -11
_diffrn_reflns_limit_k_max 10
_diffrn_reflns_limit_k_min -17
_diffrn_reflns_limit_l_max 10
_diffrn_reflns_limit_l_min -15
_diffrn_reflns_number 6480
_diffrn_reflns_point_group_measured_fraction_full 0.992
_diffrn_reflns_point_group_measured_fraction_max 0.816
_diffrn_reflns_theta_full 25.242
_diffrn_reflns_theta_max 29.531
_diffrn_reflns_theta_min 2.346
_diffrn_source 'micro-focus sealed X-ray tube'
_diffrn_source_type 'SuperNova (Mo) X-ray Source'
_exptl_absorpt_coefficient_mu 0.084
_exptl_absorpt_correction_T_max 1.00000
_exptl_absorpt_correction_T_min 0.34219
_exptl_absorpt_correction_type multi-scan
_exptl_absorpt_process_details
;
CrysAlisPro 1.171.39.29d (Rigaku Oxford Diffraction, 2017)
Empirical absorption correction using spherical harmonics,
 implemented in SCALE3 ABSPACK scaling algorithm.
;
_exptl_crystal_colour 'clear light colourless'
_exptl_crystal_colour_lustre clear
_exptl_crystal_colour_modifier light
_exptl_crystal_colour_primary colourless
_exptl_crystal_density_diffrn 1.303
_exptl_crystal_description irregular
_exptl_crystal_F_000 552
_exptl_crystal_size_max 0.2
_exptl_crystal_size_mid 0.15
_exptl_crystal_size_min 0.1
_refine_diff_density_max 0.328
_refine_diff_density_min -0.404
_refine_diff_density_rms 0.061
_refine_ls_extinction_method none
_refine_ls_goodness_of_fit_ref 1.009
_refine_ls_hydrogen_treatment constr
_refine_ls_matrix_type full
_refine_ls_number_parameters 183
_refine_ls_number_reflns 3057
_refine_ls_number_restraints 0
_refine_ls_restrained_S_all 1.009
_refine_ls_R_factor_all 0.1816
_refine_ls_R_factor_gt 0.0778
_refine_ls_shift/su_max 0.000
_refine_ls_shift/su_mean 0.000
_refine_ls_structure_factor_coef Fsqd
_refine_ls_weighting_details 'w=1/[\s^2^(Fo^2^)+(0.0860P)^2^] where P=(Fo^2^+2Fc^2^)/3'
_refine_ls_weighting_scheme calc
_refine_ls_wR_factor_gt 0.1788
_refine_ls_wR_factor_ref 0.2429
_reflns_Friedel_coverage 0.000
_reflns_number_gt 1324
_reflns_number_total 3057
_reflns_threshold_expression 'I > 2\s(I)'
_cod_data_source_file d3ob00471f2.cif
_cod_data_source_block exp_1871
_cod_depositor_comments 'Adding full bibliography for 7159305--7159306.cif.'
_cod_original_cell_volume 1342.4(4)
_cod_database_code 7159305
_chemical_oxdiff_formula C17H11N3O
_shelx_space_group_comment
;
The symmetry employed for this shelxl refinement is uniquely defined
by the following loop, which should always be used as a source of
symmetry information in preference to the above space-group names.
They are only intended as comments.
;
_diffrn_oxdiff_ac3_digest_frames
;
01f46a7e864eb5ea0c31b6dbf2790275c000046f3fd
;
_reflns_odcompleteness_completeness 97.95
_reflns_odcompleteness_iscentric 1
_reflns_odcompleteness_theta 26.32
_olex2_refinement_description
;
1. Fixed Uiso
 At 1.2 times of:
  All C(H) groups, All N(H,H) groups
 At 1.5 times of:
  All C(H,H,H) groups
2.a Rotating group:
 N003(H00A,H00B)
2.b Aromatic/amide H refined with riding coordinates:
 C00A(H00C), C00C(H00D), C00E(H00E), C00F(H00F), C00G(H00G), C00H(H00H),
 C00I(H00I), C00J(H00J)
2.c Idealised Me refined as rotating group:
 C00K(H00K,H00L,H00M)
;
_shelx_shelxl_version_number 2018/3
_olex2_date_sample_data_collection 2022-12-26
_olex2_submission_special_instructions 'No special instructions were received'
_oxdiff_exptl_absorpt_empirical_details
;
Empirical correction (ABSPACK) includes:
- Absorption correction using spherical harmonics
- Frame scaling
;
_oxdiff_exptl_absorpt_empirical_full_max 3.393
_oxdiff_exptl_absorpt_empirical_full_min 0.505

loop_
_space_group_symop_operation_xyz
'x, y, z'
'-x, y+1/2, -z+1/2'
'-x, -y, -z'
'x, -y-1/2, z-1/2'

loop_
_atom_site_label
_atom_site_type_symbol
_atom_site_fract_x
_atom_site_fract_y
_atom_site_fract_z
_atom_site_U_iso_or_equiv
_atom_site_adp_type
_atom_site_occupancy
_atom_site_site_symmetry_order
_atom_site_calc_flag
_atom_site_refinement_flags_posn
_atom_site_refinement_flags_adp
_atom_site_refinement_flags_occupancy
_atom_site_disorder_assembly
_atom_site_disorder_group
N001 N 0.4483(3) 0.0722(2) 0.3655(2) 0.0365(7) Uani 1 1 d . . . . .
O002 O 0.2031(3) 0.6020(2) 0.4879(2) 0.0595(8) Uani 1 1 d . . . . .
N003 N 0.5992(3) 0.2202(2) 0.3806(3) 0.0512(9) Uani 1 1 d . . . . .
H00A H 0.675583 0.180475 0.401323 0.061 Uiso 1 1 d GR . . . .
H00B H 0.599258 0.239606 0.308603 0.061 Uiso 1 1 d GR . . . .
C004 C 0.4615(4) 0.1714(3) 0.3869(3) 0.0370(8) Uani 1 1 d . . . . .
C005 C 0.2944(4) 0.0421(3) 0.3702(3) 0.0355(8) Uani 1 1 d . . . . .
C006 C 0.2142(4) 0.1259(3) 0.3923(3) 0.0385(9) Uani 1 1 d . . . . .
C007 C 0.0585(4) 0.1252(3) 0.4086(3) 0.0401(9) Uani 1 1 d . . . . .
N008 N -0.0710(4) 0.1250(2) 0.4207(3) 0.0617(10) Uani 1 1 d . . . . .
C009 C 0.3191(4) 0.2064(3) 0.4043(3) 0.0374(9) Uani 1 1 d . . . . .
C00A C 0.5597(4) 0.0069(3) 0.3427(3) 0.0427(9) Uani 1 1 d . . . . .
H00C H 0.660264 0.028095 0.339638 0.051 Uiso 1 1 calc R . . . .
C00B C 0.2824(4) 0.3084(3) 0.4273(3) 0.0389(9) Uani 1 1 d . . . . .
C00C C 0.2593(4) -0.0564(3) 0.3533(3) 0.0437(9) Uani 1 1 d . . . . .
H00D H 0.159458 -0.078438 0.357128 0.052 Uiso 1 1 calc R . . . .
C00D C 0.2203(4) 0.5061(3) 0.4642(3) 0.0429(9) Uani 1 1 d . . . . .
C00E C 0.1638(4) 0.3580(3) 0.3539(3) 0.0465(9) Uani 1 1 d . . . . .
H00E H 0.103096 0.324812 0.291106 0.056 Uiso 1 1 calc R . . . .
C00F C 0.5222(4) -0.0870(3) 0.3251(3) 0.0460(10) Uani 1 1 d . . . . .
H00F H 0.596803 -0.130794 0.308626 0.055 Uiso 1 1 calc R . . . .
C00G C 0.1333(4) 0.4555(3) 0.3713(3) 0.0500(10) Uani 1 1 d . . . . .
H00G H 0.053726 0.486879 0.319980 0.060 Uiso 1 1 calc R . . . .
C00H C 0.3694(4) -0.1208(3) 0.3313(3) 0.0494(10) Uani 1 1 d . . . . .
H00H H 0.345028 -0.186415 0.320333 0.059 Uiso 1 1 calc R . . . .
C00I C 0.3668(4) 0.3609(3) 0.5220(3) 0.0512(10) Uani 1 1 d . . . . .
H00I H 0.445768 0.329717 0.574131 0.061 Uiso 1 1 calc R . . . .
C00J C 0.3371(4) 0.4565(3) 0.5405(3) 0.0538(11) Uani 1 1 d . . . . .
H00J H 0.395430 0.489119 0.604880 0.065 Uiso 1 1 calc R . . . .
C00K C 0.0895(5) 0.6557(3) 0.4091(4) 0.0643(12) Uani 1 1 d . . . . .
H00K H 0.115486 0.655415 0.330584 0.096 Uiso 1 1 calc GR . . . .
H00L H 0.087202 0.721506 0.436982 0.096 Uiso 1 1 calc GR . . . .
H00M H -0.010996 0.626358 0.406441 0.096 Uiso 1 1 calc GR . . . .

loop_
_atom_site_aniso_label
_atom_site_aniso_U_11
_atom_site_aniso_U_22
_atom_site_aniso_U_33
_atom_site_aniso_U_23
_atom_site_aniso_U_13
_atom_site_aniso_U_12
N001 0.0299(16) 0.040(2) 0.0397(15) 0.0024(13) 0.0079(11) 0.0030(13)
O002 0.0632(18) 0.0427(19) 0.0685(18) -0.0078(14) 0.0000(14) 0.0071(14)
N003 0.0314(17) 0.059(2) 0.064(2) 0.0184(17) 0.0114(14) -0.0016(15)
C004 0.0277(19) 0.042(2) 0.0411(19) 0.0047(16) 0.0056(14) -0.0006(15)
C005 0.0273(19) 0.043(2) 0.0372(17) 0.0021(17) 0.0077(13) 0.0011(15)
C006 0.0290(19) 0.039(2) 0.048(2) -0.0011(17) 0.0092(15) 0.0030(16)
C007 0.032(2) 0.036(2) 0.053(2) -0.0007(17) 0.0102(16) 0.0030(15)
N008 0.039(2) 0.057(3) 0.094(3) -0.0082(19) 0.0222(17) -0.0012(15)
C009 0.031(2) 0.042(2) 0.0395(19) 0.0052(16) 0.0057(14) 0.0033(16)
C00A 0.035(2) 0.052(3) 0.043(2) -0.0021(17) 0.0125(15) 0.0129(17)
C00B 0.0279(19) 0.042(2) 0.048(2) 0.0000(17) 0.0089(15) 0.0002(16)
C00C 0.038(2) 0.046(3) 0.046(2) -0.0035(18) 0.0050(15) -0.0024(18)
C00D 0.041(2) 0.037(2) 0.052(2) -0.0051(18) 0.0102(17) 0.0021(17)
C00E 0.038(2) 0.041(2) 0.055(2) -0.0056(19) -0.0055(16) 0.0014(18)
C00F 0.045(2) 0.050(3) 0.043(2) -0.0021(19) 0.0096(16) 0.0144(19)
C00G 0.042(2) 0.040(2) 0.061(2) 0.001(2) -0.0076(17) 0.0093(17)
C00H 0.060(3) 0.043(3) 0.045(2) -0.0034(18) 0.0091(18) 0.003(2)
C00I 0.045(2) 0.048(3) 0.057(2) -0.001(2) -0.0007(18) 0.0060(19)
C00J 0.055(3) 0.055(3) 0.048(2) -0.010(2) -0.0009(18) -0.002(2)
C00K 0.072(3) 0.044(3) 0.075(3) -0.005(2) 0.006(2) 0.012(2)

loop_
_atom_type_symbol
_atom_type_description
_atom_type_scat_dispersion_real
_atom_type_scat_dispersion_imag
_atom_type_scat_source
C C 0.0033 0.0016 'International Tables Vol C Tables 4.2.6.8 and 6.1.1.4'
H H 0.0000 0.0000 'International Tables Vol C Tables 4.2.6.8 and 6.1.1.4'
N N 0.0061 0.0033 'International Tables Vol C Tables 4.2.6.8 and 6.1.1.4'
O O 0.0106 0.0060 'International Tables Vol C Tables 4.2.6.8 and 6.1.1.4'

loop_
_geom_angle_atom_site_label_1
_geom_angle_atom_site_label_2
_geom_angle_atom_site_label_3
_geom_angle
_geom_angle_site_symmetry_1
_geom_angle_site_symmetry_3
_geom_angle_publ_flag
C004 N001 C005 109.2(3) . . ?
C00A N001 C004 129.3(3) . . ?
C00A N001 C005 121.5(3) . . ?
C00D O002 C00K 117.9(3) . . ?
N001 C004 N003 120.8(3) . . ?
C009 C004 N001 108.7(3) . . ?
C009 C004 N003 130.4(4) . . ?
C006 C005 N001 106.0(3) . . ?
C006 C005 C00C 136.3(3) . . ?
C00C C005 N001 117.7(3) . . ?
C005 C006 C007 123.2(3) . . ?
C005 C006 C009 108.9(3) . . ?
C007 C006 C009 127.7(3) . . ?
N008 C007 C006 179.1(4) . . ?
C004 C009 C006 107.2(3) . . ?
C004 C009 C00B 126.0(3) . . ?
C006 C009 C00B 126.8(3) . . ?
C00F C00A N001 119.5(3) . . ?
C00E C00B C009 121.5(3) . . ?
C00E C00B C00I 116.6(4) . . ?
C00I C00B C009 121.9(3) . . ?
C00H C00C C005 120.8(3) . . ?
O002 C00D C00G 125.2(3) . . ?
O002 C00D C00J 116.4(3) . . ?
C00G C00D C00J 118.4(4) . . ?
C00G C00E C00B 122.0(3) . . ?
C00A C00F C00H 120.9(3) . . ?
C00D C00G C00E 120.2(3) . . ?
C00C C00H C00F 119.6(4) . . ?
C00J C00I C00B 121.9(3) . . ?
C00I C00J C00D 120.9(4) . . ?

loop_
_geom_bond_atom_site_label_1
_geom_bond_atom_site_label_2
_geom_bond_distance
_geom_bond_site_symmetry_2
_geom_bond_publ_flag
N001 C004 1.386(5) . ?
N001 C005 1.415(4) . ?
N001 C00A 1.379(4) . ?
O002 C00D 1.358(4) . ?
O002 C00K 1.420(4) . ?
N003 C004 1.388(4) . ?
C004 C009 1.378(4) . ?
C005 C006 1.392(5) . ?
C005 C00C 1.394(5) . ?
C006 C007 1.403(5) . ?
C006 C009 1.426(5) . ?
C007 N008 1.161(4) . ?
C009 C00B 1.471(5) . ?
C00A C00F 1.337(5) . ?
C00B C00E 1.388(5) . ?
C00B C00I 1.395(5) . ?
C00C C00H 1.360(5) . ?
C00D C00G 1.376(5) . ?
C00D C00J 1.394(5) . ?
C00E C00G 1.388(5) . ?
C00F C00H 1.424(5) . ?
C00I C00J 1.362(5) . ?
